data_7030926
loop_
_publ_author_name
'Seven, Omer'
'Popp, Sebastian'
'Bolte, Michael'
'Lerner, Hans-Wolfram'
'Wagner, Matthias'

_publ_section_title
;
 Synthesis and characterisation of the complete series of B-N analogues of
 triptycene.
;
_journal_issue 22
_journal_name_full 'Dalton transactions (Cambridge, England : 2003)'
_journal_page_first 8241
_journal_page_last 8253
_journal_paper_doi 10.1039/c4dt00442f
_journal_volume 43
_journal_year 2014
_chemical_formula_moiety 'C26 H38 B2 N4 O2 Si2'
_chemical_formula_sum 'C26 H38 B2 N4 O2 Si2'
_chemical_formula_weight 516.40
_chemical_name_systematic ?
_space_group_IT_number 14
_symmetry_cell_setting monoclinic
_symmetry_space_group_name_Hall '-P 2ybc'
_symmetry_space_group_name_H-M 'P 1 21/c 1'
_atom_sites_solution_hydrogens geom
_atom_sites_solution_primary direct
_atom_sites_solution_secondary difmap
_audit_creation_method SHELXL-97
_cell_angle_alpha 90.00
_cell_angle_beta 109.677(6)
_cell_angle_gamma 90.00
_cell_formula_units_Z 4
_cell_length_a 12.4434(10)
_cell_length_b 20.6663(13)
_cell_length_c 12.4374(11)
_cell_measurement_reflns_used 15750
_cell_measurement_temperature 173(2)
_cell_measurement_theta_max 26.5
_cell_measurement_theta_min 2.3
_cell_volume 3011.6(4)
_computing_cell_refinement 'X-Area (Stoe & Cie, 2001)'
_computing_data_collection 'X-Area (Stoe & Cie, 2001)'
_computing_data_reduction 'X-Area (Stoe & Cie, 2001)'
_computing_molecular_graphics 'XP (Sheldrick, 2008)'
_computing_publication_material SHELXL97
_computing_structure_refinement 'SHELXL97 (Sheldrick, 2008) '
_computing_structure_solution 'SHELXS97 (Sheldrick, 2008) '
_diffrn_ambient_temperature 173(2)
_diffrn_measured_fraction_theta_full 0.998
_diffrn_measured_fraction_theta_max 0.991
_diffrn_measurement_device_type 'STOE IPDS II two-circle-diffractometer'
_diffrn_measurement_method \w
_diffrn_radiation_monochromator graphite
_diffrn_radiation_source 'fine-focus sealed tube'
_diffrn_radiation_type MoK\a
_diffrn_radiation_wavelength 0.71073
_diffrn_reflns_av_R_equivalents 0.0898
_diffrn_reflns_av_sigmaI/netI 0.0886
_diffrn_reflns_limit_h_max 15
_diffrn_reflns_limit_h_min -13
_diffrn_reflns_limit_k_max 25
_diffrn_reflns_limit_k_min -25
_diffrn_reflns_limit_l_max 15
_diffrn_reflns_limit_l_min -15
_diffrn_reflns_number 20886
_diffrn_reflns_theta_full 25.00
_diffrn_reflns_theta_max 25.98
_diffrn_reflns_theta_min 2.23
_diffrn_standards_number 0
_exptl_absorpt_coefficient_mu 0.146
_exptl_absorpt_correction_T_max 0.9855
_exptl_absorpt_correction_T_min 0.9279
_exptl_absorpt_correction_type multi-scan
_exptl_absorpt_process_details 'MULABS (Spek, 2003; Blessing, 1995)'
_exptl_crystal_colour colourless
_exptl_crystal_density_diffrn 1.139
_exptl_crystal_density_method 'not measured'
_exptl_crystal_description needle
_exptl_crystal_F_000 1104
_exptl_crystal_size_max 0.52
_exptl_crystal_size_mid 0.10
_exptl_crystal_size_min 0.10
_refine_diff_density_max 0.300
_refine_diff_density_min -0.326
_refine_diff_density_rms 0.069
_refine_ls_extinction_method none
_refine_ls_goodness_of_fit_ref 1.030
_refine_ls_hydrogen_treatment constr
_refine_ls_matrix_type full
_refine_ls_number_parameters 325
_refine_ls_number_reflns 5851
_refine_ls_number_restraints 0
_refine_ls_restrained_S_all 1.030
_refine_ls_R_factor_all 0.0994
_refine_ls_R_factor_gt 0.0777
_refine_ls_shift/su_max 0.001
_refine_ls_shift/su_mean 0.000
_refine_ls_structure_factor_coef Fsqd
_refine_ls_weighting_details 'calc w=1/[\s^2^(Fo^2^)+(0.0743P)^2^+0.9916P] where P=(Fo^2^+2Fc^2^)/3'
_refine_ls_weighting_scheme calc
_refine_ls_wR_factor_gt 0.1489
_refine_ls_wR_factor_ref 0.1584
_reflns_number_gt 4430
_reflns_number_total 5851
_reflns_threshold_expression I>2\s(I)
_cod_data_source_file c4dt00442f2.cif
_cod_data_source_block wa1304
_cod_depositor_comments
;
The following automatic conversions were performed:

'_symmetry_cell_setting' value 'Monoclinic' changed to 'monoclinic'
according to
/usr/data/users/saulius/crontab/automatic-downloads/rss-feeds/RSC/lib/dictionaries/cif_core.dic
dictionary named 'cif_core.dic' version 2.4.2 from 2011-04-26.

Automatic conversion script
Id: cif_fix_values 2281 2013-09-26 08:29:07Z andrius 
;
_cod_original_sg_symbol_H-M P21/c
_cod_database_code 7030926

loop_
_symmetry_equiv_pos_as_xyz
'x, y, z'
'-x, y+1/2, -z+1/2'
'-x, -y, -z'
'x, -y-1/2, z-1/2'

loop_
_atom_site_label
_atom_site_type_symbol
_atom_site_fract_x
_atom_site_fract_y
_atom_site_fract_z
_atom_site_U_iso_or_equiv
_atom_site_adp_type
_atom_site_occupancy
_atom_site_symmetry_multiplicity
_atom_site_calc_flag
_atom_site_refinement_flags
Si1 Si 0.84764(6) 0.64338(3) 0.94126(7) 0.0372(2) Uani 1 1 d .
Si2 Si 0.25828(6) 0.76359(3) 0.34990(7) 0.0364(2) Uani 1 1 d .
B1 B 0.4388(2) 0.44411(13) 0.7486(2) 0.0272(5) Uani 1 1 d .
O1 O 0.46712(15) 0.38305(8) 0.80557(16) 0.0350(4) Uani 1 1 d .
C1 C 0.3878(3) 0.33114(13) 0.7668(3) 0.0478(7) Uani 1 1 d .
H1A H 0.4172 0.2926 0.8133 0.072 Uiso 1 1 calc R
H1B H 0.3773 0.3217 0.6867 0.072 Uiso 1 1 calc R
H1C H 0.3144 0.3435 0.7738 0.072 Uiso 1 1 calc R
B2 B 0.2113(2) 0.48225(13) 0.5331(2) 0.0280(5) Uani 1 1 d .
O2 O 0.11070(15) 0.44874(8) 0.46665(15) 0.0343(4) Uani 1 1 d .
C2 C 0.0946(3) 0.38379(13) 0.4972(3) 0.0473(7) Uani 1 1 d .
H2A H 0.0229 0.3669 0.4439 0.071 Uiso 1 1 calc R
H2B H 0.0917 0.3830 0.5749 0.071 Uiso 1 1 calc R
H2C H 0.1582 0.3569 0.4936 0.071 Uiso 1 1 calc R
N11 N 0.41941(17) 0.43563(9) 0.61618(18) 0.0293(4) Uani 1 1 d .
N12 N 0.32087(18) 0.44472(10) 0.52786(18) 0.0297(4) Uani 1 1 d .
C13 C 0.3370(3) 0.42588(14) 0.4311(2) 0.0408(6) Uani 1 1 d .
H13 H 0.2812 0.4276 0.3570 0.049 Uiso 1 1 calc R
C14 C 0.4471(3) 0.40371(14) 0.4562(3) 0.0436(7) Uani 1 1 d .
H14 H 0.4816 0.3872 0.4044 0.052 Uiso 1 1 calc R
C15 C 0.4962(2) 0.41064(14) 0.5726(2) 0.0403(6) Uani 1 1 d .
H15 H 0.5727 0.3995 0.6157 0.048 Uiso 1 1 calc R
N21 N 0.32047(16) 0.46999(9) 0.75336(17) 0.0268(4) Uani 1 1 d .
N22 N 0.22413(16) 0.48267(9) 0.66369(17) 0.0254(4) Uani 1 1 d .
C23 C 0.1420(2) 0.50094(11) 0.7048(2) 0.0309(5) Uani 1 1 d .
H23 H 0.0664 0.5128 0.6601 0.037 Uiso 1 1 calc R
C24 C 0.1852(2) 0.49974(12) 0.8226(2) 0.0351(6) Uani 1 1 d .
H24 H 0.1460 0.5101 0.8740 0.042 Uiso 1 1 calc R
C25 C 0.2977(2) 0.48019(13) 0.8500(2) 0.0345(5) Uani 1 1 d .
H25 H 0.3504 0.4749 0.9251 0.041 Uiso 1 1 calc R
C31 C 0.5402(2) 0.49483(11) 0.8050(2) 0.0273(5) Uani 1 1 d .
C32 C 0.5240(2) 0.56012(12) 0.8249(2) 0.0332(5) Uani 1 1 d .
H32 H 0.4485 0.5757 0.8097 0.040 Uiso 1 1 calc R
C33 C 0.6147(2) 0.60297(12) 0.8664(2) 0.0343(6) Uani 1 1 d .
H33 H 0.5995 0.6468 0.8793 0.041 Uiso 1 1 calc R
C34 C 0.7276(2) 0.58329(11) 0.8896(2) 0.0292(5) Uani 1 1 d .
C35 C 0.7445(2) 0.51758(12) 0.8729(2) 0.0315(5) Uani 1 1 d .
H35 H 0.8201 0.5019 0.8896 0.038 Uiso 1 1 calc R
C36 C 0.6538(2) 0.47470(11) 0.8327(2) 0.0307(5) Uani 1 1 d .
H36 H 0.6692 0.4304 0.8238 0.037 Uiso 1 1 calc R
C37 C 0.9858(3) 0.59963(18) 0.9926(4) 0.0757(13) Uani 1 1 d .
H37A H 0.9952 0.5741 0.9299 0.113 Uiso 1 1 calc R
H37B H 0.9869 0.5707 1.0554 0.113 Uiso 1 1 calc R
H37C H 1.0483 0.6309 1.0195 0.113 Uiso 1 1 calc R
C38 C 0.8305(4) 0.6917(2) 1.0605(4) 0.0854(15) Uani 1 1 d .
H38A H 0.7575 0.7147 1.0338 0.128 Uiso 1 1 calc R
H38B H 0.8930 0.7230 1.0871 0.128 Uiso 1 1 calc R
H38C H 0.8320 0.6627 1.1234 0.128 Uiso 1 1 calc R
C39 C 0.8430(4) 0.6990(2) 0.8215(4) 0.0799(13) Uani 1 1 d .
H39A H 0.7696 0.7217 0.7954 0.120 Uiso 1 1 calc R
H39B H 0.8519 0.6739 0.7582 0.120 Uiso 1 1 calc R
H39C H 0.9051 0.7306 0.8479 0.120 Uiso 1 1 calc R
C41 C 0.2131(2) 0.55480(11) 0.4864(2) 0.0272(5) Uani 1 1 d .
C42 C 0.1662(3) 0.57010(13) 0.3706(2) 0.0392(6) Uani 1 1 d .
H42 H 0.1267 0.5376 0.3182 0.047 Uiso 1 1 calc R
C43 C 0.1758(3) 0.63160(13) 0.3300(2) 0.0412(6) Uani 1 1 d .
H43 H 0.1429 0.6399 0.2505 0.049 Uiso 1 1 calc R
C44 C 0.2325(2) 0.68189(12) 0.4026(2) 0.0327(5) Uani 1 1 d .
C45 C 0.2781(3) 0.66665(12) 0.5181(2) 0.0391(6) Uani 1 1 d .
H45 H 0.3175 0.6991 0.5707 0.047 Uiso 1 1 calc R
C46 C 0.2674(2) 0.60503(12) 0.5585(2) 0.0375(6) Uani 1 1 d .
H46 H 0.2984 0.5970 0.6383 0.045 Uiso 1 1 calc R
C47 C 0.2815(4) 0.82521(15) 0.4659(4) 0.0648(10) Uani 1 1 d .
H47A H 0.2124 0.8289 0.4866 0.097 Uiso 1 1 calc R
H47B H 0.2987 0.8672 0.4390 0.097 Uiso 1 1 calc R
H47C H 0.3456 0.8118 0.5330 0.097 Uiso 1 1 calc R
C48 C 0.1346(3) 0.78626(18) 0.2228(3) 0.0622(10) Uani 1 1 d .
H48A H 0.0660 0.7896 0.2444 0.093 Uiso 1 1 calc R
H48B H 0.1230 0.7531 0.1636 0.093 Uiso 1 1 calc R
H48C H 0.1496 0.8280 0.1933 0.093 Uiso 1 1 calc R
C49 C 0.3902(2) 0.75795(14) 0.3120(3) 0.0459(7) Uani 1 1 d .
H49A H 0.4059 0.8000 0.2841 0.069 Uiso 1 1 calc R
H49B H 0.3797 0.7253 0.2522 0.069 Uiso 1 1 calc R
H49C H 0.4544 0.7456 0.3796 0.069 Uiso 1 1 calc R

loop_
_atom_site_aniso_label
_atom_site_aniso_U_11
_atom_site_aniso_U_22
_atom_site_aniso_U_33
_atom_site_aniso_U_23
_atom_site_aniso_U_13
_atom_site_aniso_U_12
Si1 0.0297(4) 0.0384(4) 0.0450(4) -0.0019(3) 0.0144(3) -0.0063(3)
Si2 0.0305(4) 0.0337(4) 0.0442(4) 0.0096(3) 0.0116(3) 0.0029(3)
B1 0.0217(13) 0.0329(13) 0.0281(14) 0.0022(10) 0.0100(11) 0.0028(10)
O1 0.0281(9) 0.0324(9) 0.0431(11) 0.0069(7) 0.0103(8) 0.0016(7)
C1 0.0395(16) 0.0351(13) 0.072(2) 0.0029(13) 0.0230(16) -0.0048(11)
B2 0.0238(13) 0.0349(13) 0.0242(13) -0.0011(10) 0.0068(11) 0.0009(10)
O2 0.0290(9) 0.0341(9) 0.0342(10) -0.0012(7) 0.0032(8) -0.0047(7)
C2 0.0452(17) 0.0369(14) 0.0517(18) -0.0023(12) 0.0057(14) -0.0117(12)
N11 0.0216(10) 0.0357(10) 0.0316(11) -0.0016(8) 0.0102(9) 0.0026(8)
N12 0.0277(11) 0.0360(10) 0.0249(10) -0.0001(8) 0.0082(8) 0.0050(8)
C13 0.0435(16) 0.0503(15) 0.0280(13) -0.0044(11) 0.0114(12) 0.0077(12)
C14 0.0445(16) 0.0555(16) 0.0371(15) -0.0067(12) 0.0220(13) 0.0077(13)
C15 0.0303(14) 0.0546(16) 0.0402(16) -0.0047(12) 0.0175(12) 0.0077(11)
N21 0.0205(10) 0.0348(10) 0.0246(10) 0.0018(8) 0.0070(8) 0.0019(8)
N22 0.0181(9) 0.0302(9) 0.0280(10) 0.0035(7) 0.0077(8) 0.0015(7)
C23 0.0224(11) 0.0380(12) 0.0354(13) 0.0034(10) 0.0137(10) 0.0033(9)
C24 0.0309(13) 0.0433(14) 0.0374(14) 0.0023(11) 0.0197(11) 0.0031(11)
C25 0.0286(13) 0.0491(14) 0.0247(13) 0.0012(10) 0.0078(10) 0.0030(11)
C31 0.0237(11) 0.0326(11) 0.0253(12) 0.0025(9) 0.0078(9) 0.0027(9)
C32 0.0219(12) 0.0371(12) 0.0365(14) -0.0009(10) 0.0045(10) 0.0074(9)
C33 0.0294(13) 0.0305(12) 0.0394(14) -0.0018(10) 0.0067(11) 0.0027(10)
C34 0.0256(12) 0.0356(12) 0.0255(12) 0.0012(9) 0.0073(10) 0.0000(9)
C35 0.0225(12) 0.0389(13) 0.0324(13) 0.0002(10) 0.0082(10) 0.0037(9)
C36 0.0248(12) 0.0321(11) 0.0355(13) 0.0002(10) 0.0106(10) 0.0036(9)
C37 0.0293(17) 0.062(2) 0.125(4) -0.001(2) 0.011(2) -0.0074(14)
C38 0.076(3) 0.092(3) 0.104(4) -0.056(3) 0.051(3) -0.046(2)
C39 0.078(3) 0.073(2) 0.084(3) 0.025(2) 0.021(2) -0.022(2)
C41 0.0227(11) 0.0310(11) 0.0291(12) 0.0007(9) 0.0104(10) 0.0018(9)
C42 0.0429(16) 0.0396(14) 0.0309(14) 0.0011(10) 0.0069(12) -0.0071(11)
C43 0.0436(16) 0.0450(14) 0.0296(14) 0.0081(11) 0.0053(12) -0.0033(12)
C44 0.0251(12) 0.0350(12) 0.0383(14) 0.0036(10) 0.0113(11) 0.0029(10)
C45 0.0477(16) 0.0326(13) 0.0335(14) -0.0008(10) 0.0090(12) -0.0030(11)
C46 0.0447(15) 0.0333(12) 0.0281(13) 0.0016(10) 0.0040(11) 0.0004(11)
C47 0.086(3) 0.0383(16) 0.076(3) 0.0012(15) 0.035(2) 0.0067(16)
C48 0.0369(17) 0.069(2) 0.075(3) 0.0348(18) 0.0109(17) 0.0000(15)
C49 0.0338(15) 0.0463(15) 0.0548(19) 0.0115(13) 0.0114(13) -0.0035(12)

loop_
_atom_type_symbol
_atom_type_description
_atom_type_scat_dispersion_real
_atom_type_scat_dispersion_imag
_atom_type_scat_source
C C 0.0033 0.0016 'International Tables Vol C Tables 4.2.6.8 and 6.1.1.4'
H H 0.0000 0.0000 'International Tables Vol C Tables 4.2.6.8 and 6.1.1.4'
B B 0.0013 0.0007 'International Tables Vol C Tables 4.2.6.8 and 6.1.1.4'
N N 0.0061 0.0033 'International Tables Vol C Tables 4.2.6.8 and 6.1.1.4'
O O 0.0106 0.0060 'International Tables Vol C Tables 4.2.6.8 and 6.1.1.4'
Si Si 0.0817 0.0704 'International Tables Vol C Tables 4.2.6.8 and 6.1.1.4'

loop_
_geom_angle_atom_site_label_1
_geom_angle_atom_site_label_2
_geom_angle_atom_site_label_3
_geom_angle
C37 Si1 C38 109.2(2)
C37 Si1 C39 110.5(2)
C38 Si1 C39 109.0(2)
C37 Si1 C34 109.46(14)
C38 Si1 C34 109.62(14)
C39 Si1 C34 109.04(16)
C48 Si2 C49 110.44(16)
C48 Si2 C47 110.68(19)
C49 Si2 C47 108.55(17)
C48 Si2 C44 109.51(14)
C49 Si2 C44 107.56(12)
C47 Si2 C44 110.03(15)
O1 B1 N21 110.8(2)
O1 B1 N11 110.0(2)
N21 B1 N11 104.87(18)
O1 B1 C31 109.41(19)
N21 B1 C31 111.47(19)
N11 B1 C31 110.23(19)
C1 O1 B1 117.9(2)
O1 C1 H1A 109.5
O1 C1 H1B 109.5
H1A C1 H1B 109.5
O1 C1 H1C 109.5
H1A C1 H1C 109.5
H1B C1 H1C 109.5
O2 B2 N22 111.3(2)
O2 B2 N12 109.7(2)
N22 B2 N12 104.73(18)
O2 B2 C41 111.1(2)
N22 B2 C41 110.92(19)
N12 B2 C41 108.90(19)
B2 O2 C2 118.5(2)
O2 C2 H2A 109.5
O2 C2 H2B 109.5
H2A C2 H2B 109.5
O2 C2 H2C 109.5
H2A C2 H2C 109.5
H2B C2 H2C 109.5
C15 N11 N12 107.3(2)
C15 N11 B1 125.2(2)
N12 N11 B1 127.13(19)
C13 N12 N11 108.6(2)
C13 N12 B2 124.6(2)
N11 N12 B2 126.08(19)
N12 C13 C14 109.3(2)
N12 C13 H13 125.3
C14 C13 H13 125.3
C15 C14 C13 105.1(2)
C15 C14 H14 127.5
C13 C14 H14 127.5
N11 C15 C14 109.7(2)
N11 C15 H15 125.1
C14 C15 H15 125.1
C25 N21 N22 108.12(19)
C25 N21 B1 124.4(2)
N22 N21 B1 127.40(19)
C23 N22 N21 108.4(2)
C23 N22 B2 124.6(2)
N21 N22 B2 126.77(18)
N22 C23 C24 109.0(2)
N22 C23 H23 125.5
C24 C23 H23 125.5
C23 C24 C25 105.4(2)
C23 C24 H24 127.3
C25 C24 H24 127.3
N21 C25 C24 109.1(2)
N21 C25 H25 125.5
C24 C25 H25 125.5
C32 C31 C36 115.9(2)
C32 C31 B1 124.5(2)
C36 C31 B1 119.5(2)
C33 C32 C31 122.2(2)
C33 C32 H32 118.9
C31 C32 H32 118.9
C32 C33 C34 121.7(2)
C32 C33 H33 119.1
C34 C33 H33 119.1
C33 C34 C35 116.3(2)
C33 C34 Si1 120.41(18)
C35 C34 Si1 123.32(18)
C36 C35 C34 121.9(2)
C36 C35 H35 119.1
C34 C35 H35 119.1
C35 C36 C31 122.0(2)
C35 C36 H36 119.0
C31 C36 H36 119.0
Si1 C37 H37A 109.5
Si1 C37 H37B 109.5
H37A C37 H37B 109.5
Si1 C37 H37C 109.5
H37A C37 H37C 109.5
H37B C37 H37C 109.5
Si1 C38 H38A 109.5
Si1 C38 H38B 109.5
H38A C38 H38B 109.5
Si1 C38 H38C 109.5
H38A C38 H38C 109.5
H38B C38 H38C 109.5
Si1 C39 H39A 109.5
Si1 C39 H39B 109.5
H39A C39 H39B 109.5
Si1 C39 H39C 109.5
H39A C39 H39C 109.5
H39B C39 H39C 109.5
C46 C41 C42 116.1(2)
C46 C41 B2 121.7(2)
C42 C41 B2 122.1(2)
C43 C42 C41 121.7(2)
C43 C42 H42 119.2
C41 C42 H42 119.2
C42 C43 C44 122.1(3)
C42 C43 H43 118.9
C44 C43 H43 118.9
C45 C44 C43 116.0(2)
C45 C44 Si2 120.39(19)
C43 C44 Si2 123.4(2)
C44 C45 C46 121.7(2)
C44 C45 H45 119.2
C46 C45 H45 119.2
C41 C46 C45 122.3(2)
C41 C46 H46 118.8
C45 C46 H46 118.8
Si2 C47 H47A 109.5
Si2 C47 H47B 109.5
H47A C47 H47B 109.5
Si2 C47 H47C 109.5
H47A C47 H47C 109.5
H47B C47 H47C 109.5
Si2 C48 H48A 109.5
Si2 C48 H48B 109.5
H48A C48 H48B 109.5
Si2 C48 H48C 109.5
H48A C48 H48C 109.5
H48B C48 H48C 109.5
Si2 C49 H49A 109.5
Si2 C49 H49B 109.5
H49A C49 H49B 109.5
Si2 C49 H49C 109.5
H49A C49 H49C 109.5
H49B C49 H49C 109.5

loop_
_geom_bond_atom_site_label_1
_geom_bond_atom_site_label_2
_geom_bond_distance
Si1 C37 1.855(4)
Si1 C38 1.858(4)
Si1 C39 1.867(4)
Si1 C34 1.881(2)
Si2 C48 1.857(3)
Si2 C49 1.858(3)
Si2 C47 1.873(4)
Si2 C44 1.878(3)
B1 O1 1.432(3)
B1 N21 1.586(3)
B1 N11 1.592(3)
B1 C31 1.609(3)
O1 C1 1.427(3)
C1 H1A 0.9800
C1 H1B 0.9800
C1 H1C 0.9800
B2 O2 1.426(3)
B2 N22 1.578(3)
B2 N12 1.588(3)
B2 C41 1.611(3)
O2 C2 1.427(3)
C2 H2A 0.9800
C2 H2B 0.9800
C2 H2C 0.9800
N11 C15 1.351(3)
N11 N12 1.356(3)
N12 C13 1.343(3)
C13 C14 1.377(4)
C13 H13 0.9500
C14 C15 1.375(4)
C14 H14 0.9500
C15 H15 0.9500
N21 C25 1.341(3)
N21 N22 1.360(3)
N22 C23 1.342(3)
C23 C24 1.381(4)
C23 H23 0.9500
C24 C25 1.385(4)
C24 H24 0.9500
C25 H25 0.9500
C31 C32 1.399(3)
C31 C36 1.400(3)
C32 C33 1.390(4)
C32 H32 0.9500
C33 C34 1.396(3)
C33 H33 0.9500
C34 C35 1.400(3)
C35 C36 1.389(3)
C35 H35 0.9500
C36 H36 0.9500
C37 H37A 0.9800
C37 H37B 0.9800
C37 H37C 0.9800
C38 H38A 0.9800
C38 H38B 0.9800
C38 H38C 0.9800
C39 H39A 0.9800
C39 H39B 0.9800
C39 H39C 0.9800
C41 C46 1.389(3)
C41 C42 1.396(4)
C42 C43 1.388(4)
C42 H42 0.9500
C43 C44 1.401(4)
C43 H43 0.9500
C44 C45 1.391(4)
C45 C46 1.392(4)
C45 H45 0.9500
C46 H46 0.9500
C47 H47A 0.9800
C47 H47B 0.9800
C47 H47C 0.9800
C48 H48A 0.9800
C48 H48B 0.9800
C48 H48C 0.9800
C49 H49A 0.9800
C49 H49B 0.9800
C49 H49C 0.9800

loop_
_geom_torsion_atom_site_label_1
_geom_torsion_atom_site_label_2
_geom_torsion_atom_site_label_3
_geom_torsion_atom_site_label_4
_geom_torsion
N21 B1 O1 C1 57.4(3)
N11 B1 O1 C1 -58.1(3)
C31 B1 O1 C1 -179.3(2)
N22 B2 O2 C2 -55.2(3)
N12 B2 O2 C2 60.3(3)
C41 B2 O2 C2 -179.3(2)
O1 B1 N11 C15 -56.4(3)
N21 B1 N11 C15 -175.6(2)
C31 B1 N11 C15 64.3(3)
O1 B1 N11 N12 115.4(2)
N21 B1 N11 N12 -3.8(3)
C31 B1 N11 N12 -123.9(2)
C15 N11 N12 C13 -0.3(3)
B1 N11 N12 C13 -173.3(2)
C15 N11 N12 B2 -170.6(2)
B1 N11 N12 B2 16.4(4)
O2 B2 N12 C13 51.3(3)
N22 B2 N12 C13 170.9(2)
C41 B2 N12 C13 -70.4(3)
O2 B2 N12 N11 -139.9(2)
N22 B2 N12 N11 -20.3(3)
C41 B2 N12 N11 98.4(3)
N11 N12 C13 C14 0.5(3)
B2 N12 C13 C14 170.9(2)
N12 C13 C14 C15 -0.4(3)
N12 N11 C15 C14 0.0(3)
B1 N11 C15 C14 173.2(2)
C13 C14 C15 N11 0.2(3)
O1 B1 N21 C25 57.4(3)
N11 B1 N21 C25 176.1(2)
C31 B1 N21 C25 -64.7(3)
O1 B1 N21 N22 -119.2(2)
N11 B1 N21 N22 -0.5(3)
C31 B1 N21 N22 118.7(2)
C25 N21 N22 C23 0.2(3)
B1 N21 N22 C23 177.3(2)
C25 N21 N22 B2 175.4(2)
B1 N21 N22 B2 -7.6(3)
O2 B2 N22 C23 -51.0(3)
N12 B2 N22 C23 -169.5(2)
C41 B2 N22 C23 73.1(3)
O2 B2 N22 N21 134.6(2)
N12 B2 N22 N21 16.1(3)
C41 B2 N22 N21 -101.2(2)
N21 N22 C23 C24 -0.4(3)
B2 N22 C23 C24 -175.7(2)
N22 C23 C24 C25 0.4(3)
N22 N21 C25 C24 0.0(3)
B1 N21 C25 C24 -177.2(2)
C23 C24 C25 N21 -0.2(3)
O1 B1 C31 C32 -140.5(2)
N21 B1 C31 C32 -17.6(3)
N11 B1 C31 C32 98.4(3)
O1 B1 C31 C36 42.3(3)
N21 B1 C31 C36 165.2(2)
N11 B1 C31 C36 -78.8(3)
C36 C31 C32 C33 2.0(4)
B1 C31 C32 C33 -175.3(2)
C31 C32 C33 C34 0.6(4)
C32 C33 C34 C35 -2.4(4)
C32 C33 C34 Si1 178.1(2)
C37 Si1 C34 C33 168.2(3)
C38 Si1 C34 C33 48.4(3)
C39 Si1 C34 C33 -70.8(3)
C37 Si1 C34 C35 -11.3(3)
C38 Si1 C34 C35 -131.1(3)
C39 Si1 C34 C35 109.6(3)
C33 C34 C35 C36 1.6(4)
Si1 C34 C35 C36 -178.8(2)
C34 C35 C36 C31 0.9(4)
C32 C31 C36 C35 -2.7(4)
B1 C31 C36 C35 174.7(2)
O2 B2 C41 C46 150.2(2)
N22 B2 C41 C46 25.9(3)
N12 B2 C41 C46 -88.8(3)
O2 B2 C41 C42 -33.6(3)
N22 B2 C41 C42 -157.9(2)
N12 B2 C41 C42 87.4(3)
C46 C41 C42 C43 1.4(4)
B2 C41 C42 C43 -174.9(3)
C41 C42 C43 C44 -0.3(5)
C42 C43 C44 C45 -0.4(4)
C42 C43 C44 Si2 174.6(2)
C48 Si2 C44 C45 -149.4(2)
C49 Si2 C44 C45 90.5(2)
C47 Si2 C44 C45 -27.6(3)
C48 Si2 C44 C43 35.8(3)
C49 Si2 C44 C43 -84.2(3)
C47 Si2 C44 C43 157.7(3)
C43 C44 C45 C46 -0.2(4)
Si2 C44 C45 C46 -175.3(2)
C42 C41 C46 C45 -2.0(4)
B2 C41 C46 C45 174.4(2)
C44 C45 C46 C41 1.4(5)
